data_1510545
loop_
_publ_author_name
'Sichevich, O.M.'
'Hiebl, K.'
'Rogl, P.'
'Ellner, M.'
'Myakush, O.M.'
'Grin', Yu.'

_publ_section_title
;
 Crystal chemistry and magnetic beaviour of the ternary compounds RE3 (Au,
 Pt)x Ga11-x (RE= Y, Gd, Tb, Dy, Ho, Er, Tm and Yb)
;
_journal_name_full 'Journal of Alloys Compd.'
_journal_page_first 285
_journal_page_last 289
_journal_paper_doi 10.1016/0925-8388(94)90803-6
_journal_volume 205
_journal_year 1994
_chemical_formula_sum 'Au4.7 Ga6.3 Yb3'
_space_group_IT_number 71
_symmetry_space_group_name_Hall '-I 2 2'
_symmetry_space_group_name_H-M 'I m m m'
_cell_angle_alpha 90
_cell_angle_beta 90
_cell_angle_gamma 90
_cell_formula_units_Z 2
_cell_length_a 4.3687
_cell_length_b 12.9764
_cell_length_c 9.4683
_cell_volume 536.758
_citation_journal_id_ASTM JALCEU
_cod_data_source_file gold_648.cif
_cod_data_source_block Au4.7Ga6.3Yb3
_cod_original_cell_volume 536.7579
_cod_database_code 1510545

loop_
_symmetry_equiv_pos_as_xyz
x,y,z
-x,-y,z
x,-y,-z
-x,y,-z
-x,-y,-z
x,y,-z
-x,y,z
x,-y,z
x+1/2,y+1/2,z+1/2
-x+1/2,-y+1/2,z+1/2
x+1/2,-y+1/2,-z+1/2
-x+1/2,y+1/2,-z+1/2
-x+1/2,-y+1/2,-z+1/2
x+1/2,y+1/2,-z+1/2
-x+1/2,y+1/2,z+1/2
x+1/2,-y+1/2,z+1/2

loop_
_atom_site_label
_atom_site_type_symbol
_atom_site_fract_x
_atom_site_fract_y
_atom_site_fract_z
_atom_site_occupancy
_atom_site_U_iso_or_equiv
Ga1 Ga 0.5 0.5 0 0.57 0.0
Ga3 Ga 0 0.1327 0.2825 0.45 0.0
Ga4 Ga 0.5 0 0.6943 1 0.0
Ga2 Ga 0 0.3396 0.3727 0.49 0.0
Au3 Au 0 0.1327 0.2825 0.55 0.0
Au2 Au 0 0.3396 0.3727 0.51 0.0
Au1 Au 0.5 0.5 0 0.43 0.0
Yb1 Yb 0 0 0 1 0.0
Yb2 Yb 0 0.3002 0 1 0.0
